data_1008683
loop_
_publ_author_name
'Soubeyroux, J L'
'Bououdina, M'
'Fruchart, D'
'Pontonnier, L'

_publ_section_title
;
Phase stability and neutron diffraction studies of Laves phases Zr (Cr1-
x Mx)2 with M =Mn,Fe,Co,Ni,Cu and 0 < x <0.2 and their hydrides
;
_journal_coden_ASTM JALCEU
_journal_name_full 'Journal of Alloys Compd.'
_journal_page_first 48
_journal_page_last 54
_journal_paper_doi 10.1016/0925-8388(94)05019-8
_journal_volume 219
_journal_year 1995
_chemical_formula_structural 'Zr (Cr0.9 Ni0.1)2 D3.525'
_chemical_formula_sum 'Cr1.8 D3.525 Ni0.2 Zr'
_chemical_name_systematic
;
Zirconium chromium nickel deuteride (1/1.8/0.2/3.53)
;
_space_group_IT_number 194
_symmetry_cell_setting hexagonal
_symmetry_Int_Tables_number 194
_symmetry_space_group_name_Hall '-P 6c 2c'
_symmetry_space_group_name_H-M 'P 63/m m c'
_cell_angle_alpha 90
_cell_angle_beta 90
_cell_angle_gamma 120
_cell_formula_units_Z 4
_cell_length_a 5.367(2)
_cell_length_b 5.367(2)
_cell_length_c 8.793(3)
_cell_volume 219.3
_refine_ls_R_factor_all 0.032
_cod_original_formula_sum 'D3.525 Cr1.8 Ni.2 Zr'
_cod_database_code 1008683

loop_
_symmetry_equiv_pos_as_xyz
x,y,z
-y,x-y,z
y-x,-x,z
-y,-x,z
y-x,y,z
x,x-y,z
-x,-y,-z
y,y-x,-z
x-y,x,-z
y,x,-z
x-y,-y,-z
-x,y-x,-z
-x,-y,1/2+z
y,y-x,1/2+z
x-y,x,1/2+z
y,x,1/2+z
x-y,-y,1/2+z
-x,y-x,1/2+z
x,y,1/2-z
-y,x-y,1/2-z
y-x,-x,1/2-z
-y,-x,1/2-z
y-x,y,1/2-z
x,x-y,1/2-z

loop_
_atom_site_label
_atom_site_type_symbol
_atom_site_symmetry_multiplicity
_atom_site_Wyckoff_symbol
_atom_site_fract_x
_atom_site_fract_y
_atom_site_fract_z
_atom_site_occupancy
_atom_site_attached_hydrogens
_atom_site_calc_flag
Zr1 Zr0 4 f 0.3333 0.6667 0.4362(7) 1. 0 d
Cr1 Cr0 2 a 0. 0. 0. 0.9 0 d
Ni1 Ni0 2 a 0. 0. 0. 0.1 0 d
Cr2 Cr0 6 h 0.834(2) 0.668(4) 0.25 0.9 0 d
Ni2 Ni0 6 h 0.834(2) 0.668(4) 0.25 0.1 0 d
D1 D0 24 l 0.0466 0.3387 0.5562 0.275(5) 0 d
D2 D0 12 k 0.4593 0.9186 0.6244 0.31(2) 0 d
D3 D0 6 h 0.4585 0.917 0.25 0.430(22) 0 d
D4 D0 6 h 0.202 0.404 0.25 0.20(4) 0 d

loop_
_atom_type_symbol
_atom_type_oxidation_number
Zr0 0.000
Cr0 0.000
Ni0 0.000
D0 0.000
